data_7154710
loop_
_publ_author_name
'Ma, Wenliang'
'Wang, Chunquan'
'Li, Juntong'
'Zhang, Kun'
'Lu, Yu-Jing'
'Huo, Yanping'
'Zeng, Huaqiang'

_publ_section_title
;
 The Dynamics, energetics and selectivity of water chain-containing
 aquapores created by the self-assembly of aquafoldamer molecules.
;
_journal_issue 43
_journal_name_full 'Organic &amp; biomolecular chemistry'
_journal_page_first 10613
_journal_page_last 10619
_journal_paper_doi 10.1039/c5ob01732g
_journal_volume 13
_journal_year 2015
_chemical_formula_sum 'C39 H34 Cl2 N10 O9'
_chemical_formula_weight 857.66
_chemical_name_systematic 23-H2O.cif
_space_group_IT_number 4
_symmetry_cell_setting monoclinic
_symmetry_space_group_name_Hall 'P 2yb'
_symmetry_space_group_name_H-M 'P 1 21 1'
_atom_sites_solution_hydrogens geom
_atom_sites_solution_primary direct
_atom_sites_solution_secondary difmap
_audit_creation_method SHELXL-97
_audit_update_record
;
2015-08-17 deposited with the CCDC.
2015-09-10 downloaded from the CCDC.
;
_cell_angle_alpha 90.00
_cell_angle_beta 95.675(3)
_cell_angle_gamma 90.00
_cell_formula_units_Z 2
_cell_length_a 13.5062(16)
_cell_length_b 10.3752(12)
_cell_length_c 13.7885(16)
_cell_measurement_reflns_used 1003
_cell_measurement_temperature 100(2)
_cell_measurement_theta_max 26.19
_cell_measurement_theta_min 2.46
_cell_volume 1922.7(4)
_computing_cell_refinement 'Bruker SMART'
_computing_data_collection 'Bruker SMART'
_computing_data_reduction 'Bruker SAINT'
_computing_molecular_graphics 'Bruker SHELXTL'
_computing_publication_material 'Bruker SHELXTL'
_computing_structure_refinement 'SHELXL-97 (Sheldrick, 1997)'
_computing_structure_solution 'SHELXS-97 (Sheldrick, 1990)'
_diffrn_ambient_temperature 100(2)
_diffrn_measured_fraction_theta_full 0.998
_diffrn_measured_fraction_theta_max 0.998
_diffrn_measurement_device_type 'CCD area detector'
_diffrn_measurement_method 'phi and omega scans'
_diffrn_radiation_monochromator graphite
_diffrn_radiation_source 'fine-focus sealed tube'
_diffrn_radiation_type MoK\a
_diffrn_radiation_wavelength 0.71073
_diffrn_reflns_av_R_equivalents 0.0273
_diffrn_reflns_av_sigmaI/netI 0.0492
_diffrn_reflns_limit_h_max 16
_diffrn_reflns_limit_h_min -16
_diffrn_reflns_limit_k_max 12
_diffrn_reflns_limit_k_min -12
_diffrn_reflns_limit_l_max 11
_diffrn_reflns_limit_l_min -16
_diffrn_reflns_number 11259
_diffrn_reflns_theta_full 25.00
_diffrn_reflns_theta_max 25.00
_diffrn_reflns_theta_min 2.46
_exptl_absorpt_coefficient_mu 0.241
_exptl_absorpt_correction_T_max 0.7456
_exptl_absorpt_correction_T_min 0.6096
_exptl_absorpt_correction_type multi-scan
_exptl_absorpt_process_details 'Sadabs, (Sheldrick 2008)'
_exptl_crystal_colour Colourless
_exptl_crystal_density_diffrn 1.481
_exptl_crystal_density_meas ?
_exptl_crystal_density_method 'not measured'
_exptl_crystal_description Block
_exptl_crystal_F_000 888
_exptl_crystal_size_max 0.38
_exptl_crystal_size_mid 0.19
_exptl_crystal_size_min 0.18
_refine_diff_density_max 0.400
_refine_diff_density_min -0.504
_refine_diff_density_rms 0.060
_refine_ls_abs_structure_details 'Flack H D (1983), Acta Cryst. A39, 876-881'
_refine_ls_abs_structure_Flack 0.5(2)
_refine_ls_extinction_method none
_refine_ls_goodness_of_fit_ref 1.039
_refine_ls_hydrogen_treatment mixed
_refine_ls_matrix_type full
_refine_ls_number_parameters 585
_refine_ls_number_reflns 6542
_refine_ls_number_restraints 45
_refine_ls_restrained_S_all 1.097
_refine_ls_R_factor_all 0.0561
_refine_ls_R_factor_gt 0.0517
_refine_ls_shift/su_max 0.000
_refine_ls_shift/su_mean 0.000
_refine_ls_structure_factor_coef Fsqd
_refine_ls_weighting_details 'calc w=1/[\s^2^(Fo^2^)+(0.0868P)^2^+0.6440P] where P=(Fo^2^+2Fc^2^)/3'
_refine_ls_weighting_scheme calc
_refine_ls_wR_factor_gt 0.1350
_refine_ls_wR_factor_ref 0.1390
_reflns_number_gt 6052
_reflns_number_total 6542
_reflns_threshold_expression >2sigma(I)
_cod_data_source_file c5ob01732g1.cif
_cod_data_source_block c522
_cod_depositor_comments
;
The following automatic conversions were performed:

'_symmetry_cell_setting' value 'Monoclinic' changed to 'monoclinic'
according to
/usr/data/users/saulius/crontab/automatic-downloads/rss-feeds/RSC/lib/dictionaries/cif_core.dic
dictionary named 'cif_core.dic' version 2.4.2 from 2011-04-26.

'_exptl_absorpt_correction_type' value 'Multi-scan' changed to
'multi-scan' according to
/usr/data/users/saulius/crontab/automatic-downloads/rss-feeds/RSC/lib/dictionaries/cif_core.dic
dictionary named 'cif_core.dic' version 2.4.2 from 2011-04-26.

'_exptl_crystal_density_meas' value 'Not Measured' was changed to '?'
- the value is perceived as not measured.

Automatic conversion script
Id: cif_fix_values 3271 2015-04-21 07:52:19Z andrius 

 Adding full bibliography for 7154707--7154711.cif.
;
_cod_original_sg_symbol_H-M P2(1)
_cod_database_code 7154710

loop_
_symmetry_equiv_pos_as_xyz
'x, y, z'
'-x, y+1/2, -z'

loop_
_atom_site_label
_atom_site_type_symbol
_atom_site_fract_x
_atom_site_fract_y
_atom_site_fract_z
_atom_site_U_iso_or_equiv
_atom_site_adp_type
_atom_site_occupancy
_atom_site_symmetry_multiplicity
_atom_site_calc_flag
_atom_site_refinement_flags
_atom_site_disorder_assembly
_atom_site_disorder_group
C1S C 0.9892(18) 0.198(3) 1.0002(15) 0.250 Uiso 0.571(5) 1 d PD A 2
H1S1 H 0.9806 0.2882 0.9781 0.300 Uiso 0.571(5) 1 calc PR A 2
H1S2 H 1.0562 0.1908 1.0361 0.300 Uiso 0.571(5) 1 calc PR A 2
Cl1 Cl 0.9862(4) 0.0979(10) 0.8954(5) 0.209(4) Uani 0.571(5) 1 d PDU A 2
Cl2 Cl 0.8995(3) 0.1656(7) 1.0834(2) 0.147(2) Uani 0.571(5) 1 d PDU A 2
C2S C 1.0565(11) 0.0339(16) 0.944(2) 0.250 Uiso 0.429(5) 1 d PD A 1
H2S1 H 1.0748 0.0556 0.8783 0.300 Uiso 0.429(5) 1 calc PR A 1
H2S2 H 1.0819 0.1004 0.9918 0.300 Uiso 0.429(5) 1 calc PR A 1
Cl3 Cl 0.9294(6) 0.0039(11) 0.9462(9) 0.220(5) Uani 0.429(5) 1 d PDU A 1
Cl4 Cl 1.0911(6) -0.1209(14) 0.9802(7) 0.228(5) Uani 0.429(5) 1 d PDU A 1
O1W O 0.5188(2) 0.6131(3) 0.5234(2) 0.0432(7) Uani 1 1 d D . .
H1W H 0.548(3) 0.683(2) 0.523(3) 0.052 Uiso 1 1 d D . .
H1X H 0.4656(17) 0.614(4) 0.490(3) 0.052 Uiso 1 1 d D . .
O2W O 0.49451(18) 0.3612(3) 0.56637(19) 0.0351(6) Uani 1 1 d D . .
H2W H 0.536(2) 0.334(3) 0.609(2) 0.042 Uiso 1 1 d D . .
H2X H 0.511(3) 0.433(2) 0.547(3) 0.042 Uiso 1 1 d D . .
O1 O 0.87673(17) 0.8043(3) 0.40184(18) 0.0350(6) Uani 1 1 d . . .
O2 O 0.60536(18) 0.8666(2) 0.84906(16) 0.0312(6) Uani 1 1 d . . .
O3 O 0.08732(17) 0.9720(2) 0.60580(18) 0.0318(6) Uani 1 1 d . . .
O4 O 0.24383(16) 1.0199(3) 0.09386(16) 0.0317(6) Uani 1 1 d . . .
O5 O 0.79134(16) 1.1146(2) 0.25340(16) 0.0258(5) Uani 1 1 d . . .
O6 O 0.60523(17) 1.1884(3) 0.70339(17) 0.0315(6) Uani 1 1 d . . .
O7 O 0.75489(18) 1.1929(3) 0.78954(16) 0.0311(6) Uani 1 1 d . . .
N1 N 0.72359(19) 0.8150(3) 0.4559(2) 0.0229(6) Uani 1 1 d D . .
H1N H 0.6598(16) 0.826(3) 0.4361(19) 0.027 Uiso 1 1 d D . .
N2 N 0.67064(19) 0.8370(3) 0.60715(19) 0.0207(6) Uani 1 1 d . . .
N3 N 0.5096(2) 0.8802(3) 0.70293(19) 0.0224(6) Uani 1 1 d D . .
H3N H 0.518(3) 0.883(4) 0.6378(15) 0.027 Uiso 1 1 d D . .
N4 N 0.3461(2) 0.9268(2) 0.66035(19) 0.0219(6) Uani 1 1 d . . .
N5 N 0.2166(2) 0.9887(3) 0.5110(2) 0.0240(6) Uani 1 1 d D . .
H5N H 0.2819(15) 0.997(4) 0.517(3) 0.029 Uiso 1 1 d D . .
N6 N 0.23269(19) 1.0115(3) 0.34935(19) 0.0221(6) Uani 1 1 d . . .
N7 N 0.36361(19) 1.0378(3) 0.22267(19) 0.0230(6) Uani 1 1 d D . .
H7N H 0.370(3) 1.052(4) 0.2853(15) 0.028 Uiso 1 1 d D . .
N8 N 0.53085(18) 1.0695(2) 0.24009(18) 0.0194(5) Uani 1 1 d . . .
N9 N 0.68251(19) 1.1167(3) 0.37040(18) 0.0196(6) Uani 1 1 d D . .
H9N H 0.6188(15) 1.109(4) 0.376(3) 0.024 Uiso 1 1 d D . .
C1 C 0.7400(2) 0.7784(3) 0.2832(2) 0.0227(7) Uani 1 1 d . . .
N10 N 0.69693(19) 1.1525(2) 0.53497(18) 0.0196(5) Uani 1 1 d . . .
C2 C 0.6405(2) 0.7440(3) 0.2594(3) 0.0254(7) Uani 1 1 d . . .
H2 H 0.5980 0.7324 0.3096 0.030 Uiso 1 1 calc R . .
C3 C 0.6037(3) 0.7268(3) 0.1633(3) 0.0314(8) Uani 1 1 d . . .
H3 H 0.5361 0.7030 0.1479 0.038 Uiso 1 1 calc R . .
C4 C 0.6644(3) 0.7440(3) 0.0892(3) 0.0341(8) Uani 1 1 d . . .
H4 H 0.6383 0.7340 0.0230 0.041 Uiso 1 1 calc R . .
C5 C 0.7642(3) 0.7761(4) 0.1125(3) 0.0347(8) Uani 1 1 d . . .
H5 H 0.8065 0.7870 0.0620 0.042 Uiso 1 1 calc R . .
C6 C 0.8013(3) 0.7919(3) 0.2080(3) 0.0300(8) Uani 1 1 d . . .
H6 H 0.8697 0.8123 0.2231 0.036 Uiso 1 1 calc R . .
C7 C 0.7867(2) 0.8006(3) 0.3851(2) 0.0229(7) Uani 1 1 d . . .
C8 C 0.7492(2) 0.8298(3) 0.5559(2) 0.0220(7) Uani 1 1 d . . .
C9 C 0.8470(2) 0.8398(3) 0.5994(3) 0.0255(7) Uani 1 1 d . . .
H9 H 0.9018 0.8369 0.5612 0.031 Uiso 1 1 calc R . .
C10 C 0.8617(2) 0.8541(3) 0.6995(3) 0.0292(8) Uani 1 1 d . . .
H10 H 0.9274 0.8592 0.7312 0.035 Uiso 1 1 calc R . .
C11 C 0.7812(2) 0.8608(3) 0.7535(3) 0.0279(8) Uani 1 1 d . . .
H11 H 0.7900 0.8708 0.8223 0.033 Uiso 1 1 calc R . .
C12 C 0.6868(2) 0.8525(3) 0.7037(2) 0.0236(7) Uani 1 1 d . . .
C13 C 0.5981(2) 0.8661(3) 0.7601(2) 0.0244(7) Uani 1 1 d . . .
C14 C 0.4149(2) 0.8990(3) 0.7332(2) 0.0224(7) Uani 1 1 d . . .
C15 C 0.3933(3) 0.8872(3) 0.8294(2) 0.0258(7) Uani 1 1 d . . .
H15 H 0.4434 0.8653 0.8799 0.031 Uiso 1 1 calc R . .
C16 C 0.2958(3) 0.9084(4) 0.8489(2) 0.0314(8) Uani 1 1 d . . .
H16 H 0.2788 0.9034 0.9140 0.038 Uiso 1 1 calc R . .
C17 C 0.2236(3) 0.9367(3) 0.7743(3) 0.0290(8) Uani 1 1 d . . .
H17 H 0.1565 0.9508 0.7866 0.035 Uiso 1 1 calc R . .
C18 C 0.2519(2) 0.9439(3) 0.6809(2) 0.0230(7) Uani 1 1 d . . .
C19 C 0.1756(2) 0.9703(3) 0.5965(2) 0.0247(7) Uani 1 1 d . . .
C20 C 0.1702(2) 1.0030(3) 0.4173(2) 0.0213(7) Uani 1 1 d . . .
C21 C 0.0667(2) 1.0026(3) 0.3954(3) 0.0260(7) Uani 1 1 d . . .
H21 H 0.0234 0.9961 0.4454 0.031 Uiso 1 1 calc R . .
C22 C 0.0299(2) 1.0119(3) 0.2990(3) 0.0276(7) Uani 1 1 d . . .
H22 H -0.0399 1.0127 0.2820 0.033 Uiso 1 1 calc R . .
C23 C 0.0936(2) 1.0200(3) 0.2266(2) 0.0277(7) Uani 1 1 d . . .
H23 H 0.0690 1.0256 0.1597 0.033 Uiso 1 1 calc R . .
C24 C 0.1943(2) 1.0195(3) 0.2557(2) 0.0225(7) Uani 1 1 d . . .
C25 C 0.2684(2) 1.0263(3) 0.1820(2) 0.0222(7) Uani 1 1 d . . .
C26 C 0.4521(2) 1.0449(3) 0.1773(2) 0.0191(6) Uani 1 1 d . . .
C27 C 0.4575(2) 1.0268(3) 0.0783(2) 0.0233(7) Uani 1 1 d . . .
H27 H 0.3993 1.0107 0.0355 0.028 Uiso 1 1 calc R . .
C28 C 0.5503(2) 1.0331(3) 0.0438(2) 0.0247(7) Uani 1 1 d . . .
H28 H 0.5566 1.0197 -0.0235 0.030 Uiso 1 1 calc R . .
C29 C 0.6338(2) 1.0590(3) 0.1076(2) 0.0233(7) Uani 1 1 d . . .
H29 H 0.6981 1.0650 0.0855 0.028 Uiso 1 1 calc R . .
C30 C 0.6197(2) 1.0759(3) 0.2054(2) 0.0193(6) Uani 1 1 d . . .
C31 C 0.7073(2) 1.1047(3) 0.2785(2) 0.0194(6) Uani 1 1 d . . .
C32 C 0.7448(2) 1.1435(3) 0.4556(2) 0.0192(6) Uani 1 1 d . . .
C33 C 0.8480(2) 1.1586(3) 0.4567(2) 0.0221(7) Uani 1 1 d . . .
H33 H 0.8795 1.1528 0.3982 0.026 Uiso 1 1 calc R . .
C34 C 0.9027(2) 1.1821(3) 0.5445(2) 0.0246(7) Uani 1 1 d . . .
H34 H 0.9727 1.1933 0.5473 0.030 Uiso 1 1 calc R . .
C35 C 0.8553(2) 1.1893(3) 0.6284(2) 0.0238(7) Uani 1 1 d . . .
H35 H 0.8917 1.2031 0.6901 0.029 Uiso 1 1 calc R . .
C36 C 0.7525(2) 1.1758(3) 0.6200(2) 0.0211(7) Uani 1 1 d . . .
C37 C 0.6952(2) 1.1859(3) 0.7071(2) 0.0226(7) Uani 1 1 d . . .
C38 C 0.7060(3) 1.1938(4) 0.8787(2) 0.0342(8) Uani 1 1 d . . .
H38A H 0.6578 1.2646 0.8764 0.051 Uiso 1 1 calc R . .
H38B H 0.7558 1.2055 0.9347 0.051 Uiso 1 1 calc R . .
H38C H 0.6713 1.1117 0.8852 0.051 Uiso 1 1 calc R . .

loop_
_atom_site_aniso_label
_atom_site_aniso_U_11
_atom_site_aniso_U_22
_atom_site_aniso_U_33
_atom_site_aniso_U_23
_atom_site_aniso_U_13
_atom_site_aniso_U_12
Cl1 0.120(4) 0.322(10) 0.188(5) -0.080(6) 0.026(4) -0.015(5)
Cl2 0.107(3) 0.267(6) 0.067(2) 0.018(3) 0.0060(17) 0.058(3)
Cl3 0.134(6) 0.276(11) 0.250(9) -0.026(8) 0.022(6) -0.063(7)
Cl4 0.170(7) 0.333(13) 0.185(7) -0.075(8) 0.045(6) -0.043(8)
O1W 0.0357(16) 0.0410(16) 0.0525(18) 0.0108(14) 0.0020(13) -0.0016(13)
O2W 0.0250(13) 0.0392(15) 0.0388(15) 0.0039(12) -0.0087(11) -0.0005(11)
O1 0.0169(12) 0.0553(17) 0.0323(14) 0.0035(12) 0.0009(10) 0.0017(11)
O2 0.0329(13) 0.0406(14) 0.0194(12) -0.0007(10) -0.0004(10) 0.0041(11)
O3 0.0208(13) 0.0391(14) 0.0367(14) 0.0011(11) 0.0091(10) 0.0012(10)
O4 0.0226(12) 0.0508(16) 0.0209(12) -0.0009(11) -0.0025(9) -0.0021(11)
O5 0.0170(11) 0.0392(13) 0.0213(11) 0.0027(10) 0.0022(9) -0.0014(10)
O6 0.0224(13) 0.0480(15) 0.0244(12) 0.0006(11) 0.0041(10) 0.0033(11)
O7 0.0319(13) 0.0426(14) 0.0187(12) -0.0031(11) 0.0024(10) -0.0082(11)
N1 0.0143(13) 0.0270(15) 0.0270(15) -0.0027(12) 0.0003(11) 0.0028(11)
N2 0.0192(13) 0.0195(13) 0.0229(14) 0.0004(11) -0.0004(11) 0.0001(11)
N3 0.0244(14) 0.0270(15) 0.0159(13) -0.0003(11) 0.0021(11) -0.0005(11)
N4 0.0234(14) 0.0185(13) 0.0240(14) -0.0012(11) 0.0031(11) -0.0007(11)
N5 0.0136(12) 0.0288(15) 0.0298(15) -0.0015(12) 0.0033(11) 0.0000(11)
N6 0.0176(13) 0.0223(13) 0.0262(14) -0.0022(11) 0.0013(11) 0.0008(11)
N7 0.0205(13) 0.0295(15) 0.0189(13) -0.0008(11) 0.0011(11) 0.0018(12)
N8 0.0174(13) 0.0186(13) 0.0218(13) 0.0011(11) 0.0002(10) 0.0016(10)
N9 0.0151(12) 0.0250(14) 0.0186(13) 0.0006(11) 0.0015(10) -0.0004(11)
C1 0.0251(17) 0.0165(15) 0.0272(17) 0.0000(13) 0.0058(14) 0.0029(13)
N10 0.0193(13) 0.0186(13) 0.0205(13) -0.0010(10) 0.0000(10) -0.0007(10)
C2 0.0240(17) 0.0233(17) 0.0297(18) -0.0012(14) 0.0065(14) -0.0001(13)
C3 0.0299(19) 0.0263(18) 0.038(2) -0.0065(15) 0.0017(16) 0.0002(15)
C4 0.049(2) 0.0267(18) 0.0258(18) -0.0023(15) 0.0008(16) -0.0014(16)
C5 0.042(2) 0.032(2) 0.033(2) -0.0045(15) 0.0159(17) -0.0058(17)
C6 0.0252(18) 0.0277(18) 0.038(2) -0.0024(15) 0.0094(15) -0.0017(15)
C7 0.0192(16) 0.0231(16) 0.0262(17) 0.0015(13) 0.0022(13) 0.0012(13)
C8 0.0227(16) 0.0153(15) 0.0269(17) 0.0001(12) -0.0023(13) -0.0008(12)
C9 0.0196(16) 0.0247(17) 0.0322(18) -0.0022(14) 0.0022(13) 0.0016(13)
C10 0.0190(16) 0.0326(19) 0.0337(19) 0.0014(15) -0.0085(14) -0.0012(14)
C11 0.0295(18) 0.0260(17) 0.0266(18) -0.0005(14) -0.0059(14) -0.0002(15)
C12 0.0271(17) 0.0188(16) 0.0239(17) 0.0010(13) -0.0014(13) 0.0006(13)
C13 0.0284(17) 0.0177(16) 0.0263(18) -0.0003(13) -0.0016(14) 0.0013(14)
C14 0.0237(16) 0.0179(15) 0.0260(17) -0.0049(13) 0.0037(13) -0.0050(13)
C15 0.0301(18) 0.0266(18) 0.0206(16) -0.0042(14) 0.0027(14) -0.0049(14)
C16 0.0363(19) 0.040(2) 0.0191(17) -0.0079(15) 0.0080(14) -0.0103(17)
C17 0.0242(18) 0.0332(19) 0.0308(19) -0.0084(15) 0.0089(14) -0.0081(14)
C18 0.0243(17) 0.0216(16) 0.0239(17) -0.0043(13) 0.0066(13) -0.0019(13)
C19 0.0220(17) 0.0218(16) 0.0318(18) -0.0017(14) 0.0103(14) 0.0005(13)
C20 0.0206(15) 0.0179(15) 0.0254(16) -0.0009(13) 0.0019(13) 0.0010(12)
C21 0.0215(16) 0.0239(16) 0.0331(18) -0.0008(14) 0.0054(14) -0.0016(13)
C22 0.0127(14) 0.0285(17) 0.041(2) -0.0051(15) -0.0011(13) 0.0003(13)
C23 0.0202(16) 0.0345(19) 0.0273(17) -0.0039(15) -0.0038(13) 0.0030(14)
C24 0.0216(15) 0.0209(15) 0.0247(17) -0.0006(13) 0.0004(13) 0.0007(13)
C25 0.0171(15) 0.0248(16) 0.0239(17) 0.0000(13) -0.0017(12) 0.0018(13)
C26 0.0158(14) 0.0189(15) 0.0221(15) 0.0024(12) -0.0010(12) 0.0017(12)
C27 0.0187(15) 0.0268(17) 0.0237(16) 0.0020(13) -0.0014(12) -0.0012(13)
C28 0.0282(17) 0.0313(18) 0.0147(15) -0.0018(13) 0.0015(13) 0.0000(14)
C29 0.0209(16) 0.0262(17) 0.0239(16) 0.0013(13) 0.0072(13) 0.0009(13)
C30 0.0187(15) 0.0170(15) 0.0222(15) -0.0004(12) 0.0026(12) 0.0019(12)
C31 0.0171(16) 0.0194(15) 0.0214(15) 0.0029(12) -0.0003(12) 0.0029(12)
C32 0.0197(16) 0.0178(15) 0.0198(15) 0.0013(12) 0.0012(12) 0.0021(12)
C33 0.0207(16) 0.0245(16) 0.0210(16) -0.0011(13) 0.0019(13) -0.0007(13)
C34 0.0152(15) 0.0279(17) 0.0302(18) 0.0001(14) -0.0008(13) -0.0010(13)
C35 0.0212(16) 0.0246(16) 0.0241(16) -0.0005(13) -0.0056(13) -0.0025(13)
C36 0.0229(16) 0.0170(15) 0.0229(16) -0.0004(12) 0.0007(13) -0.0012(13)
C37 0.0265(18) 0.0187(15) 0.0223(16) 0.0008(13) 0.0010(13) -0.0023(13)
C38 0.041(2) 0.046(2) 0.0161(16) -0.0005(15) 0.0044(15) -0.0063(18)

loop_
_atom_type_symbol
_atom_type_description
_atom_type_scat_dispersion_real
_atom_type_scat_dispersion_imag
_atom_type_scat_source
C C 0.0033 0.0016 'International Tables Vol C Tables 4.2.6.8 and 6.1.1.4'
H H 0.0000 0.0000 'International Tables Vol C Tables 4.2.6.8 and 6.1.1.4'
N N 0.0061 0.0033 'International Tables Vol C Tables 4.2.6.8 and 6.1.1.4'
O O 0.0106 0.0060 'International Tables Vol C Tables 4.2.6.8 and 6.1.1.4'
Cl Cl 0.1484 0.1585 'International Tables Vol C Tables 4.2.6.8 and 6.1.1.4'

loop_
_geom_angle_atom_site_label_1
_geom_angle_atom_site_label_2
_geom_angle_atom_site_label_3
_geom_angle
Cl1 C1S Cl2 116.9(8)
Cl1 C1S H1S1 108.1
Cl2 C1S H1S1 108.1
Cl1 C1S H1S2 108.1
Cl2 C1S H1S2 108.1
H1S1 C1S H1S2 107.3
Cl4 C2S Cl3 93.9(8)
Cl4 C2S H2S1 112.9
Cl3 C2S H2S1 112.9
Cl4 C2S H2S2 112.9
Cl3 C2S H2S2 112.9
H2S1 C2S H2S2 110.4
H1W O1W H1X 111.9(19)
H2W O2W H2X 110.7(19)
C37 O7 C38 115.8(3)
C7 N1 C8 127.4(3)
C7 N1 H1N 116.8(18)
C8 N1 H1N 115.4(17)
C8 N2 C12 118.3(3)
C13 N3 C14 127.9(3)
C13 N3 H3N 113(2)
C14 N3 H3N 119(2)
C14 N4 C18 118.4(3)
C19 N5 C20 129.4(3)
C19 N5 H5N 115(2)
C20 N5 H5N 116(2)
C20 N6 C24 118.1(3)
C25 N7 C26 129.4(3)
C25 N7 H7N 115(2)
C26 N7 H7N 116(2)
C26 N8 C30 117.7(3)
C31 N9 C32 128.4(3)
C31 N9 H9N 114(2)
C32 N9 H9N 117(2)
C6 C1 C2 118.6(3)
C6 C1 C7 117.1(3)
C2 C1 C7 124.4(3)
C32 N10 C36 117.0(3)
C3 C2 C1 120.4(3)
C3 C2 H2 119.8
C1 C2 H2 119.8
C2 C3 C4 120.6(3)
C2 C3 H3 119.7
C4 C3 H3 119.7
C3 C4 C5 119.3(3)
C3 C4 H4 120.3
C5 C4 H4 120.3
C6 C5 C4 120.2(3)
C6 C5 H5 119.9
C4 C5 H5 119.9
C5 C6 C1 120.9(3)
C5 C6 H6 119.6
C1 C6 H6 119.6
O1 C7 N1 123.0(3)
O1 C7 C1 120.1(3)
N1 C7 C1 116.9(3)
N2 C8 N1 113.4(3)
N2 C8 C9 122.4(3)
N1 C8 C9 124.2(3)
C10 C9 C8 118.1(3)
C10 C9 H9 120.9
C8 C9 H9 120.9
C11 C10 C9 120.1(3)
C11 C10 H10 120.0
C9 C10 H10 120.0
C10 C11 C12 117.7(3)
C10 C11 H11 121.2
C12 C11 H11 121.2
N2 C12 C11 123.4(3)
N2 C12 C13 117.9(3)
C11 C12 C13 118.6(3)
O2 C13 N3 123.7(3)
O2 C13 C12 122.2(3)
N3 C13 C12 114.0(3)
N4 C14 C15 122.8(3)
N4 C14 N3 113.4(3)
C15 C14 N3 123.8(3)
C16 C15 C14 117.6(3)
C16 C15 H15 121.2
C14 C15 H15 121.2
C17 C16 C15 120.3(3)
C17 C16 H16 119.9
C15 C16 H16 119.9
C16 C17 C18 117.9(3)
C16 C17 H17 121.1
C18 C17 H17 121.1
N4 C18 C17 123.0(3)
N4 C18 C19 116.9(3)
C17 C18 C19 120.0(3)
O3 C19 N5 125.3(3)
O3 C19 C18 121.8(3)
N5 C19 C18 112.9(3)
N6 C20 N5 113.9(3)
N6 C20 C21 122.7(3)
N5 C20 C21 123.4(3)
C22 C21 C20 117.7(3)
C22 C21 H21 121.1
C20 C21 H21 121.1
C21 C22 C23 120.7(3)
C21 C22 H22 119.6
C23 C22 H22 119.6
C24 C23 C22 117.1(3)
C24 C23 H23 121.5
C22 C23 H23 121.5
N6 C24 C23 123.6(3)
N6 C24 C25 115.7(3)
C23 C24 C25 120.6(3)
O4 C25 N7 124.4(3)
O4 C25 C24 122.3(3)
N7 C25 C24 113.2(3)
N8 C26 C27 123.5(3)
N8 C26 N7 112.4(3)
C27 C26 N7 124.1(3)
C28 C27 C26 117.9(3)
C28 C27 H27 121.0
C26 C27 H27 121.0
C27 C28 C29 119.9(3)
C27 C28 H28 120.1
C29 C28 H28 120.1
C28 C29 C30 117.3(3)
C28 C29 H29 121.4
C30 C29 H29 121.4
N8 C30 C29 123.7(3)
N8 C30 C31 116.3(3)
C29 C30 C31 120.0(3)
O5 C31 N9 125.6(3)
O5 C31 C30 121.1(3)
N9 C31 C30 113.3(3)
N10 C32 C33 123.2(3)
N10 C32 N9 113.8(3)
C33 C32 N9 122.9(3)
C34 C33 C32 118.4(3)
C34 C33 H33 120.8
C32 C33 H33 120.8
C33 C34 C35 119.6(3)
C33 C34 H34 120.2
C35 C34 H34 120.2
C34 C35 C36 117.9(3)
C34 C35 H35 121.1
C36 C35 H35 121.1
N10 C36 C35 123.8(3)
N10 C36 C37 114.9(3)
C35 C36 C37 121.3(3)
O6 C37 O7 123.8(3)
O6 C37 C36 124.4(3)
O7 C37 C36 111.8(3)
O7 C38 H38A 109.5
O7 C38 H38B 109.5
H38A C38 H38B 109.5
O7 C38 H38C 109.5
H38A C38 H38C 109.5
H38B C38 H38C 109.5

loop_
_geom_bond_atom_site_label_1
_geom_bond_atom_site_label_2
_geom_bond_distance
C1S Cl1 1.775(10)
C1S Cl2 1.781(10)
C1S H1S1 0.9900
C1S H1S2 0.9900
C2S Cl4 1.732(11)
C2S Cl3 1.748(11)
C2S H2S1 0.9900
C2S H2S2 0.9900
O1W H1W 0.822(11)
O1W H1X 0.814(11)
O2W H2W 0.818(11)
O2W H2X 0.829(11)
O1 C7 1.216(4)
O2 C13 1.221(4)
O3 C19 1.212(4)
O4 C25 1.230(4)
O5 C31 1.223(4)
O6 C37 1.211(4)
O7 C37 1.329(4)
O7 C38 1.452(4)
N1 C7 1.365(4)
N1 C8 1.397(4)
N1 H1N 0.885(19)
N2 C8 1.333(4)
N2 C12 1.337(4)
N3 C13 1.374(4)
N3 C14 1.397(4)
N3 H3N 0.916(19)
N4 C14 1.330(4)
N4 C18 1.342(4)
N5 C19 1.364(4)
N5 C20 1.388(4)
N5 H5N 0.881(19)
N6 C20 1.325(4)
N6 C24 1.346(4)
N7 C25 1.356(4)
N7 C26 1.405(4)
N7 H7N 0.872(19)
N8 C26 1.328(4)
N8 C30 1.337(4)
N9 C31 1.348(4)
N9 C32 1.403(4)
N9 H9N 0.876(19)
C1 C6 1.397(5)
C1 C2 1.398(5)
C1 C7 1.500(5)
N10 C32 1.328(4)
N10 C36 1.350(4)
C2 C3 1.379(5)
C2 H2 0.9500
C3 C4 1.384(5)
C3 H3 0.9500
C4 C5 1.394(6)
C4 H4 0.9500
C5 C6 1.372(5)
C5 H5 0.9500
C6 H6 0.9500
C8 C9 1.400(4)
C9 C10 1.383(5)
C9 H9 0.9500
C10 C11 1.379(5)
C10 H10 0.9500
C11 C12 1.390(5)
C11 H11 0.9500
C12 C13 1.498(5)
C14 C15 1.392(5)
C15 C16 1.386(5)
C15 H15 0.9500
C16 C17 1.377(5)
C16 H16 0.9500
C17 C18 1.381(5)
C17 H17 0.9500
C18 C19 1.502(5)
C20 C21 1.400(4)
C21 C22 1.376(5)
C21 H21 0.9500
C22 C23 1.383(5)
C22 H22 0.9500
C23 C24 1.380(4)
C23 H23 0.9500
C24 C25 1.496(4)
C26 C27 1.387(4)
C27 C28 1.385(5)
C27 H27 0.9500
C28 C29 1.388(4)
C28 H28 0.9500
C29 C30 1.391(4)
C29 H29 0.9500
C30 C31 1.507(4)
C32 C33 1.402(4)
C33 C34 1.376(4)
C33 H33 0.9500
C34 C35 1.379(5)
C34 H34 0.9500
C35 C36 1.388(5)
C35 H35 0.9500
C36 C37 1.496(4)
C38 H38A 0.9800
C38 H38B 0.9800
C38 H38C 0.9800

loop_
_geom_hbond_atom_site_label_D
_geom_hbond_atom_site_label_H
_geom_hbond_atom_site_label_A
_geom_hbond_distance_DH
_geom_hbond_distance_HA
_geom_hbond_distance_DA
_geom_hbond_angle_DHA
_geom_hbond_site_symmetry_A
O1W H1W O2W 0.822(11) 2.26(3) 2.854(4) 129(3) 2_656
O1W H1W N2 0.822(11) 2.51(2) 3.236(4) 148(4) .
O1W H1X N10 0.814(11) 2.22(2) 2.974(4) 153(5) 2_646
O2W H2W O6 0.818(11) 2.148(16) 2.909(4) 155(3) 1_545
O2W H2X O1W 0.829(11) 1.904(16) 2.707(4) 163(4) .
N1 H1N O2W 0.885(19) 2.11(2) 2.970(4) 163(2) 2_656
N3 H3N N2 0.916(19) 2.20(3) 2.692(4) 113(3) .
N5 H5N N4 0.881(19) 2.20(4) 2.645(4) 111(3) .
N7 H7N N6 0.872(19) 2.17(3) 2.620(4) 112(3) .
N9 H9N N8 0.876(19) 2.15(3) 2.634(3) 114(3) .
N9 H9N O1W 0.876(19) 2.43(2) 3.213(4) 150(3) 2_656
